data_2221667
loop_
_publ_author_name
'Li, Huiyu'
'Zhu, Yanyan'
'Chen, Zhonghua'

_publ_section_title
;
 4'-Chloro-3',5'-dimethoxyacetanilide
;
_journal_coeditor_code FL2238
_journal_issue 5
_journal_name_full 'Acta Crystallographica Section E'
_journal_page_first o1078
_journal_paper_doi 10.1107/S1600536809013166
_journal_volume 65
_journal_year 2009
_chemical_formula_iupac 'C10 H12 Cl N O3'
_chemical_formula_moiety 'C10 H12 Cl N O3'
_chemical_formula_sum 'C10 H12 Cl N O3'
_chemical_formula_weight 229.66
_chemical_melting_point 493
_chemical_name_systematic
;
4'-Chloro-3',5'-dimethoxyacetanilide
;
_space_group_IT_number 4
_symmetry_cell_setting monoclinic
_symmetry_space_group_name_Hall 'P 2yb'
_symmetry_space_group_name_H-M 'P 1 21 1'
_atom_sites_solution_hydrogens geom
_atom_sites_solution_primary direct
_atom_sites_solution_secondary difmap
_audit_creation_method SHELXL-97
_cell_angle_alpha 90.00
_cell_angle_beta 111.9280(10)
_cell_angle_gamma 90.00
_cell_formula_units_Z 8
_cell_length_a 11.1373(14)
_cell_length_b 15.1159(19)
_cell_length_c 14.2802(18)
_cell_measurement_reflns_used 7547
_cell_measurement_temperature 296(2)
_cell_measurement_theta_max 27.18
_cell_measurement_theta_min 2.39
_cell_volume 2230.2(5)
_computing_cell_refinement 'SMART (Bruker, 2000)'
_computing_data_collection 'SMART (Bruker, 2000)'
_computing_data_reduction 'SAINT (Bruker, 2000)'
_computing_molecular_graphics 'SHELXTL (Sheldrick, 2008)'
_computing_publication_material 'SHELXTL (Sheldrick, 2008)'
_computing_structure_refinement 'SHELXL97 (Sheldrick, 2008)'
_computing_structure_solution 'SHELXS97 (Sheldrick, 2008)'
_diffrn_ambient_temperature 296(2)
_diffrn_measured_fraction_theta_full 0.996
_diffrn_measured_fraction_theta_max 0.996
_diffrn_measurement_device_type 'Bruker SMART CCD area-detector'
_diffrn_measurement_method '\f and \w'
_diffrn_radiation_monochromator graphite
_diffrn_radiation_source 'fine-focus sealed tube'
_diffrn_radiation_type MoK\a
_diffrn_radiation_wavelength 0.71073
_diffrn_reflns_av_R_equivalents 0.0212
_diffrn_reflns_av_sigmaI/netI 0.0293
_diffrn_reflns_limit_h_max 13
_diffrn_reflns_limit_h_min -12
_diffrn_reflns_limit_k_max 17
_diffrn_reflns_limit_k_min -13
_diffrn_reflns_limit_l_max 16
_diffrn_reflns_limit_l_min -16
_diffrn_reflns_number 11396
_diffrn_reflns_theta_full 25.00
_diffrn_reflns_theta_max 25.00
_diffrn_reflns_theta_min 2.04
_exptl_absorpt_coefficient_mu 0.329
_exptl_absorpt_correction_T_max 0.9371
_exptl_absorpt_correction_T_min 0.9077
_exptl_absorpt_correction_type multi-scan
_exptl_absorpt_process_details '(SADABS; Bruker, 2000)'
_exptl_crystal_colour colourless
_exptl_crystal_density_diffrn 1.368
_exptl_crystal_density_method 'not measured'
_exptl_crystal_description block
_exptl_crystal_F_000 960
_exptl_crystal_size_max 0.30
_exptl_crystal_size_mid 0.20
_exptl_crystal_size_min 0.20
_refine_diff_density_max 0.254
_refine_diff_density_min -0.175
_refine_ls_abs_structure_details 'Flack (1983), 2293 Friedel pairs'
_refine_ls_abs_structure_Flack -0.02(5)
_refine_ls_extinction_coef 0.0059(8)
_refine_ls_extinction_expression Fc^*^=kFc[1+0.001xFc^2^\l^3^/sin(2\q)]^-1/4^
_refine_ls_extinction_method 'SHELXL97 (Sheldrick, 2008)'
_refine_ls_goodness_of_fit_ref 1.071
_refine_ls_hydrogen_treatment mixed
_refine_ls_matrix_type full
_refine_ls_number_parameters 570
_refine_ls_number_reflns 6377
_refine_ls_number_restraints 38
_refine_ls_restrained_S_all 1.068
_refine_ls_R_factor_all 0.0380
_refine_ls_R_factor_gt 0.0353
_refine_ls_shift/su_max 0.001
_refine_ls_shift/su_mean 0.000
_refine_ls_structure_factor_coef Fsqd
_refine_ls_weighting_details 'calc w=1/[\s^2^(Fo^2^)+(0.0603P)^2^+0.5909P] where P=(Fo^2^+2Fc^2^)/3'
_refine_ls_weighting_scheme calc
_refine_ls_wR_factor_gt 0.1025
_refine_ls_wR_factor_ref 0.1049
_reflns_number_gt 5985
_reflns_number_total 6377
_reflns_threshold_expression I>2\s(I)
_cod_data_source_file fl2238.cif
_cod_data_source_block I
_cod_depositor_comments
;
The following automatic conversions were performed:
'_symmetry_cell_setting' value 'Monoclinic' changed to 'monoclinic'
according to '/home/saulius/struct/CIF-dictionaries/cif_core.dic'
dictionary named 'cif_core.dic' version 2.4.1 from 2010-06-29.

Automatic conversion script
Id: cif_fix_enum 1527 2010-12-29 10:47:43Z saulius 

The following automatic conversions were performed:

'_symmetry_cell_setting' value 'Monoclinic' changed to 'monoclinic'
according to /home/saulius/struct/CIF-dictionaries/cif_core.dic
dictionary named 'cif_core.dic' version 2.4.1 from 2010-06-29.

Automatic conversion script
Id: cif_fix_values 1715 2011-07-08 13:25:40Z adriana 
;
_cod_original_cell_volume 2230.1(5)
_cod_original_sg_symbol_H-M P2(1)
_cod_database_code 2221667
_cod_database_fobs_code 2221667

loop_
_symmetry_equiv_pos_as_xyz
'x, y, z'
'-x, y+1/2, -z'

loop_
_atom_site_type_symbol
_atom_site_label
_atom_site_fract_x
_atom_site_fract_y
_atom_site_fract_z
_atom_site_U_iso_or_equiv
_atom_site_adp_type
_atom_site_calc_flag
_atom_site_refinement_flags
_atom_site_occupancy
_atom_site_disorder_assembly
_atom_site_disorder_group
Cl Cl1 0.50814(9) 0.60141(6) 0.49262(8) 0.0642(3) Uani d . 1 . .
O O1 0.2442(2) 0.54965(16) 0.3810(2) 0.0611(6) Uani d . 1 . .
O O2 0.1586(3) 0.97634(19) 0.3086(2) 0.0662(7) Uani d . 1 . .
O O3 0.5250(2) 0.78822(18) 0.4969(2) 0.0568(6) Uani d . 1 . .
N N1 0.0655(3) 0.8428(2) 0.3098(2) 0.0503(7) Uani d . 1 . .
C C1 0.1754(3) 0.7879(2) 0.3532(2) 0.0421(7) Uani d . 1 . .
C C2 0.2992(3) 0.8216(2) 0.4038(2) 0.0424(7) Uani d . 1 . .
H H2 0.3133 0.8824 0.4097 0.051 Uiso calc R 1 . .
C C3 0.4001(3) 0.7634(2) 0.4448(2) 0.0421(7) Uani d . 1 . .
C C4 0.3794(3) 0.6724(2) 0.4367(2) 0.0440(7) Uani d . 1 . .
C C5 0.2560(3) 0.6400(2) 0.3866(2) 0.0455(7) Uani d . 1 . .
C C6 0.1529(3) 0.6973(2) 0.3435(2) 0.0462(7) Uani d . 1 . .
H H6 0.0701 0.6755 0.3086 0.055 Uiso calc R 1 . .
C C7 0.1193(4) 0.5133(3) 0.3338(4) 0.0762(12) Uani d . 1 . .
H H7A 0.0653 0.5320 0.3691 0.114 Uiso calc RU 1 . .
H H7B 0.1249 0.4499 0.3350 0.114 Uiso calc RU 1 . .
H H7C 0.0826 0.5333 0.2651 0.114 Uiso calc RU 1 . .
C C8 0.0608(3) 0.9307(3) 0.2914(3) 0.0535(8) Uani d . 1 . .
C C9 -0.0731(4) 0.9684(3) 0.2456(4) 0.0721(12) Uani d . 1 . .
H H9A -0.0679 1.0316 0.2405 0.108 Uiso calc RU 1 . .
H H9B -0.1207 0.9541 0.2874 0.108 Uiso calc RU 1 . .
H H9C -0.1163 0.9438 0.1795 0.108 Uiso calc RU 1 . .
C C10 0.5538(4) 0.8806(3) 0.5012(3) 0.0665(11) Uani d . 1 . .
H H10A 0.5279 0.9037 0.4339 0.100 Uiso calc RU 1 . .
H H10B 0.6451 0.8893 0.5361 0.100 Uiso calc RU 1 . .
H H10C 0.5077 0.9108 0.5366 0.100 Uiso calc RU 1 . .
Cl Cl2 0.55954(10) -0.15609(7) 0.01677(8) 0.0650(3) Uani d . 1 . .
O O4 0.3842(2) -0.20909(15) 0.11098(18) 0.0527(6) Uani d . 1 . .
O O5 0.3629(2) 0.21934(17) 0.1938(2) 0.0605(6) Uani d . 1 . .
O O6 0.5970(3) 0.03091(19) 0.0383(2) 0.0683(7) Uani d . 1 . .
N N2 0.3041(3) 0.07914(18) 0.2169(2) 0.0441(6) Uani d D 1 . .
C C11 0.3702(3) 0.0277(2) 0.1693(2) 0.0399(7) Uani d . 1 . .
C C12 0.3470(3) -0.0642(2) 0.1676(2) 0.0420(7) Uani d . 1 . .
H H12 0.2938 -0.0870 0.1986 0.050 Uiso calc R 1 . .
C C13 0.4040(3) -0.1200(2) 0.1194(2) 0.0415(7) Uani d . 1 . .
C C14 0.4881(3) -0.0857(2) 0.0775(2) 0.0460(7) Uani d . 1 . .
C C15 0.5123(3) 0.0043(2) 0.0808(2) 0.0457(7) Uani d . 1 . .
C C16 0.4517(3) 0.0612(2) 0.1258(2) 0.0460(7) Uani d . 1 . .
H H16 0.4662 0.1218 0.1264 0.055 Uiso calc R 1 . .
C C17 0.6186(5) 0.1241(3) 0.0333(4) 0.0850(15) Uani d . 1 . .
H H17A 0.5369 0.1539 0.0039 0.128 Uiso calc RU 1 . .
H H17B 0.6689 0.1342 -0.0075 0.128 Uiso calc RU 1 . .
H H17C 0.6643 0.1466 0.1001 0.128 Uiso calc RU 1 . .
C C18 0.3005(3) 0.1681(2) 0.2249(3) 0.0502(8) Uani d . 1 . .
C C19 0.2165(4) 0.2013(3) 0.2789(3) 0.0629(10) Uani d . 1 . .
H H19A 0.2691 0.2130 0.3483 0.094 Uiso calc RU 1 . .
H H19B 0.1529 0.1573 0.2757 0.094 Uiso calc RU 1 . .
H H19C 0.1738 0.2547 0.2474 0.094 Uiso calc RU 1 . .
C C20 0.2957(4) -0.2457(3) 0.1515(3) 0.0606(10) Uani d . 1 . .
H H20A 0.3300 -0.2388 0.2236 0.091 Uiso calc RU 1 . .
H H20B 0.2834 -0.3074 0.1349 0.091 Uiso calc RU 1 . .
H H20C 0.2142 -0.2155 0.1233 0.091 Uiso calc RU 1 . .
Cl Cl3 0.01359(8) -0.00462(6) 1.02777(6) 0.0524(2) Uani d . 1 . .
O O7 0.0568(2) 0.18003(16) 1.00635(18) 0.0531(6) Uani d . 1 . .
O O8 0.1927(2) 0.27104(18) 0.73842(19) 0.0609(7) Uani d . 1 . .
O O9 0.1311(3) -0.10568(15) 0.91356(18) 0.0538(6) Uani d . 1 . .
N N3 0.3026(3) 0.1427(2) 0.7915(2) 0.0451(6) Uani d . 1 . .
C C21 0.2327(3) 0.1090(2) 0.8477(2) 0.0392(7) Uani d . 1 . .
C C22 0.1802(3) 0.1657(2) 0.8994(2) 0.0423(7) Uani d . 1 . .
H H22 0.1904 0.2266 0.8972 0.051 Uiso calc R 1 . .
C C23 0.1126(3) 0.1297(2) 0.9542(2) 0.0412(7) Uani d . 1 . .
C C24 0.0979(3) 0.0387(2) 0.9583(2) 0.0389(6) Uani d . 1 . .
C C25 0.1523(3) -0.0168(2) 0.9073(2) 0.0405(7) Uani d . 1 . .
C C26 0.2202(3) 0.0183(2) 0.8522(2) 0.0428(7) Uani d . 1 . .
H H26 0.2570 -0.0189 0.8185 0.051 Uiso calc R 1 . .
C C27 0.1790(5) -0.1637(3) 0.8574(3) 0.0682(11) Uani d . 1 . .
H H27A 0.1397 -0.1494 0.7869 0.102 Uiso calc RU 1 . .
H H27B 0.1584 -0.2237 0.8678 0.102 Uiso calc RU 1 . .
H H27C 0.2712 -0.1572 0.8795 0.102 Uiso calc RU 1 . .
C C28 0.2784(3) 0.2203(2) 0.7393(2) 0.0454(7) Uani d . 1 . .
C C29 0.3613(3) 0.2385(3) 0.6798(3) 0.0573(9) Uani d . 1 . .
H H29A 0.3143 0.2242 0.6102 0.086 Uiso calc RU 1 . .
H H29B 0.4383 0.2031 0.7055 0.086 Uiso calc RU 1 . .
H H29C 0.3846 0.3000 0.6856 0.086 Uiso calc RU 1 . .
C C30 0.0697(4) 0.2730(2) 1.0017(3) 0.0606(9) Uani d . 1 . .
H H30A 0.1596 0.2887 1.0307 0.091 Uiso calc RU 1 . .
H H30B 0.0240 0.3014 1.0386 0.091 Uiso calc RU 1 . .
H H30C 0.0342 0.2919 0.9325 0.091 Uiso calc RU 1 . .
Cl Cl4 1.03856(8) 0.29948(8) 0.49008(8) 0.0684(3) Uani d . 1 . .
O O10 0.8345(2) 0.17496(18) 0.3899(2) 0.0619(7) Uani d . 1 . .
O O11 0.4972(2) 0.53597(17) 0.23430(19) 0.0573(6) Uani d . 1 . .
O O12 0.9289(2) 0.47290(17) 0.47789(18) 0.0566(6) Uani d . 1 . .
N N4 0.4909(2) 0.38854(19) 0.2602(2) 0.0429(6) Uani d . 1 . .
C C31 0.6224(3) 0.3698(2) 0.3182(2) 0.0361(6) Uani d . 1 . .
C C32 0.6607(3) 0.2822(2) 0.3235(2) 0.0430(7) Uani d . 1 . .
H H32 0.6014 0.2386 0.2899 0.052 Uiso calc R 1 . .
C C33 0.7887(3) 0.2602(2) 0.3797(2) 0.0457(7) Uani d . 1 . .
C C34 0.8772(3) 0.3252(2) 0.4263(2) 0.0437(7) Uani d . 1 . .
C C35 0.8372(3) 0.4127(2) 0.4242(2) 0.0410(7) Uani d . 1 . .
C C36 0.7081(3) 0.4349(2) 0.3696(2) 0.0403(7) Uani d . 1 . .
H H36 0.6803 0.4931 0.3679 0.048 Uiso calc R 1 . .
C C37 0.8871(4) 0.5614(3) 0.4803(3) 0.0678(11) Uani d . 1 . .
H H37A 0.8620 0.5870 0.4142 0.102 Uiso calc RU 1 . .
H H37B 0.9566 0.5953 0.5271 0.102 Uiso calc RU 1 . .
H H37C 0.8146 0.5618 0.5012 0.102 Uiso calc RU 1 . .
C C38 0.4380(3) 0.4664(2) 0.2209(2) 0.0426(7) Uani d . 1 . .
C C39 0.2963(3) 0.4632(3) 0.1571(3) 0.0570(9) Uani d . 1 . .
H H39A 0.2558 0.5171 0.1654 0.086 Uiso calc RU 1 . .
H H39B 0.2572 0.4140 0.1774 0.086 Uiso calc RU 1 . .
H H39C 0.2850 0.4565 0.0874 0.086 Uiso calc RU 1 . .
C C40 0.7423(4) 0.1055(3) 0.3627(3) 0.0641(10) Uani d . 1 . .
H H40A 0.6810 0.1147 0.3945 0.096 Uiso calc RU 1 . .
H H40B 0.7856 0.0500 0.3845 0.096 Uiso calc RU 1 . .
H H40C 0.6977 0.1048 0.2907 0.096 Uiso calc RU 1 . .
H H3A 0.361(3) 0.109(2) 0.786(2) 0.039(8) Uiso d . 1 . .
H H2A 0.261(3) 0.047(2) 0.247(3) 0.055(10) Uiso d D 1 . .
H H1A -0.008(4) 0.819(3) 0.295(3) 0.055(11) Uiso d . 1 . .
H H4A 0.440(3) 0.346(3) 0.235(3) 0.050(10) Uiso d . 1 . .

loop_
_atom_site_aniso_label
_atom_site_aniso_U_11
_atom_site_aniso_U_22
_atom_site_aniso_U_33
_atom_site_aniso_U_12
_atom_site_aniso_U_13
_atom_site_aniso_U_23
Cl1 0.0549(5) 0.0394(5) 0.0880(6) 0.0025(4) 0.0147(4) 0.0066(5)
O1 0.0557(13) 0.0326(14) 0.0833(16) -0.0071(11) 0.0123(12) -0.0004(12)
O2 0.0690(16) 0.0501(17) 0.0882(18) 0.0024(13) 0.0392(14) 0.0134(14)
O3 0.0495(12) 0.0405(15) 0.0749(15) -0.0088(11) 0.0167(11) -0.0075(12)
N1 0.0492(16) 0.0429(17) 0.0614(17) 0.0034(14) 0.0237(14) 0.0054(14)
C1 0.0497(16) 0.0368(19) 0.0453(16) 0.0035(14) 0.0241(13) 0.0041(14)
C2 0.0546(17) 0.0311(17) 0.0483(16) -0.0007(14) 0.0271(14) -0.0018(13)
C3 0.0442(16) 0.0391(19) 0.0463(16) -0.0040(14) 0.0206(14) -0.0050(14)
C4 0.0514(17) 0.0325(17) 0.0494(17) -0.0002(14) 0.0204(14) -0.0004(14)
C5 0.0557(18) 0.0305(17) 0.0524(18) -0.0046(14) 0.0227(15) 0.0050(14)
C6 0.0453(16) 0.041(2) 0.0520(17) -0.0029(15) 0.0184(14) -0.0011(15)
C7 0.065(2) 0.039(2) 0.116(3) -0.0170(19) 0.025(2) -0.006(2)
C8 0.0609(19) 0.049(2) 0.062(2) 0.0056(18) 0.0365(17) 0.0046(18)
C9 0.071(2) 0.058(3) 0.095(3) 0.019(2) 0.041(2) 0.018(2)
C10 0.064(2) 0.043(2) 0.089(3) -0.0149(18) 0.024(2) -0.008(2)
Cl2 0.0837(6) 0.0467(5) 0.0848(6) 0.0072(5) 0.0548(5) 0.0030(5)
O4 0.0759(15) 0.0264(12) 0.0671(14) -0.0033(11) 0.0398(12) -0.0016(11)
O5 0.0622(14) 0.0320(14) 0.0868(18) -0.0095(12) 0.0270(13) -0.0055(13)
O6 0.0870(18) 0.0430(15) 0.0985(19) -0.0058(14) 0.0619(16) 0.0053(14)
N2 0.0515(14) 0.0282(15) 0.0535(15) -0.0054(12) 0.0206(12) -0.0033(11)
C11 0.0403(15) 0.0311(17) 0.0436(15) -0.0012(12) 0.0101(12) -0.0014(13)
C12 0.0457(15) 0.0331(18) 0.0474(16) -0.0024(14) 0.0175(13) 0.0006(14)
C13 0.0505(16) 0.0300(17) 0.0429(15) -0.0021(13) 0.0160(13) 0.0027(13)
C14 0.0504(16) 0.0415(19) 0.0465(16) 0.0045(15) 0.0186(14) 0.0042(14)
C15 0.0467(16) 0.0377(18) 0.0533(17) -0.0019(14) 0.0192(14) 0.0093(15)
C16 0.0492(16) 0.0326(18) 0.0502(16) -0.0017(14) 0.0117(14) 0.0044(14)
C17 0.121(4) 0.055(3) 0.106(3) -0.027(3) 0.074(3) 0.002(3)
C18 0.0464(16) 0.0361(19) 0.060(2) 0.0015(15) 0.0103(15) -0.0037(16)
C19 0.074(2) 0.040(2) 0.078(2) 0.0051(18) 0.032(2) -0.0058(19)
C20 0.086(3) 0.039(2) 0.073(2) -0.0149(19) 0.048(2) -0.0115(17)
Cl3 0.0530(4) 0.0560(6) 0.0536(4) -0.0101(4) 0.0260(4) -0.0017(4)
O7 0.0646(14) 0.0405(14) 0.0654(14) 0.0032(11) 0.0370(12) -0.0089(11)
O8 0.0659(15) 0.0546(17) 0.0636(15) 0.0218(13) 0.0259(12) 0.0196(13)
O9 0.0757(15) 0.0296(13) 0.0619(14) -0.0054(11) 0.0325(12) -0.0049(10)
N3 0.0457(14) 0.0422(17) 0.0514(15) 0.0054(13) 0.0230(12) 0.0058(12)
C21 0.0375(14) 0.0394(18) 0.0391(14) 0.0013(13) 0.0123(12) 0.0017(14)
C22 0.0469(16) 0.0300(17) 0.0499(17) 0.0006(13) 0.0180(14) 0.0005(13)
C23 0.0390(14) 0.0423(19) 0.0407(15) 0.0026(13) 0.0132(12) -0.0074(13)
C24 0.0391(14) 0.0415(18) 0.0357(14) -0.0034(13) 0.0135(12) 0.0009(13)
C25 0.0463(15) 0.0326(17) 0.0396(14) -0.0005(13) 0.0125(12) -0.0005(13)
C26 0.0477(16) 0.0401(19) 0.0419(15) 0.0062(14) 0.0181(13) -0.0024(13)
C27 0.102(3) 0.035(2) 0.078(3) 0.005(2) 0.046(2) -0.0047(19)
C28 0.0445(15) 0.044(2) 0.0424(15) -0.0005(15) 0.0109(13) 0.0064(15)
C29 0.0567(19) 0.056(2) 0.061(2) -0.0024(18) 0.0250(17) 0.0147(18)
C30 0.077(2) 0.036(2) 0.075(2) 0.0081(17) 0.036(2) -0.0091(18)
Cl4 0.0425(4) 0.0693(7) 0.0779(6) 0.0103(4) 0.0048(4) 0.0099(5)
O10 0.0555(14) 0.0418(15) 0.0805(17) 0.0127(12) 0.0163(12) 0.0019(13)
O11 0.0465(12) 0.0368(13) 0.0775(16) -0.0083(11) 0.0106(11) 0.0043(12)
O12 0.0441(12) 0.0495(16) 0.0607(13) -0.0096(11) 0.0018(10) 0.0048(11)
N4 0.0352(12) 0.0349(16) 0.0527(15) -0.0069(12) 0.0097(11) -0.0019(12)
C31 0.0365(13) 0.0358(18) 0.0352(13) -0.0004(12) 0.0124(11) 0.0028(12)
C32 0.0430(15) 0.0372(18) 0.0457(16) 0.0001(13) 0.0128(13) -0.0035(14)
C33 0.0473(16) 0.043(2) 0.0460(16) 0.0074(15) 0.0168(14) 0.0003(14)
C34 0.0389(15) 0.048(2) 0.0422(15) 0.0054(14) 0.0124(12) 0.0085(14)
C35 0.0404(15) 0.0426(19) 0.0367(14) -0.0075(14) 0.0106(12) 0.0024(13)
C36 0.0402(14) 0.0378(17) 0.0393(14) -0.0004(14) 0.0106(12) 0.0056(13)
C37 0.060(2) 0.047(2) 0.073(2) -0.0112(18) -0.0012(18) -0.0011(19)
C38 0.0385(15) 0.0393(19) 0.0488(16) -0.0008(14) 0.0149(13) -0.0010(14)
C39 0.0402(16) 0.047(2) 0.075(2) -0.0010(15) 0.0111(16) -0.0036(18)
C40 0.074(2) 0.045(2) 0.070(2) 0.008(2) 0.0227(19) -0.0044(19)

loop_
_atom_type_symbol
_atom_type_description
_atom_type_scat_dispersion_real
_atom_type_scat_dispersion_imag
_atom_type_scat_source
C C 0.0033 0.0016 'International Tables Vol C Tables 4.2.6.8 and 6.1.1.4'
H H 0.0000 0.0000 'International Tables Vol C Tables 4.2.6.8 and 6.1.1.4'
Cl Cl 0.1484 0.1585 'International Tables Vol C Tables 4.2.6.8 and 6.1.1.4'
N N 0.0061 0.0033 'International Tables Vol C Tables 4.2.6.8 and 6.1.1.4'
O O 0.0106 0.0060 'International Tables Vol C Tables 4.2.6.8 and 6.1.1.4'

loop_
_geom_angle_atom_site_label_1
_geom_angle_atom_site_label_2
_geom_angle_atom_site_label_3
_geom_angle_site_symmetry_1
_geom_angle_site_symmetry_3
_geom_angle
_geom_angle_publ_flag
C5 O1 C7 . . 118.1(3) ?
C3 O3 C10 . . 117.4(3) ?
C8 N1 C1 . . 128.7(3) ?
C8 N1 H1A . . 113(3) ?
C1 N1 H1A . . 118(3) ?
C6 C1 C2 . . 121.3(3) ?
C6 C1 N1 . . 116.1(3) ?
C2 C1 N1 . . 122.6(3) ?
C3 C2 C1 . . 118.7(3) ?
C3 C2 H2 . . 120.7 ?
C1 C2 H2 . . 120.7 ?
O3 C3 C2 . . 124.2(3) ?
O3 C3 C4 . . 115.0(3) ?
C2 C3 C4 . . 120.9(3) ?
C5 C4 C3 . . 119.7(3) ?
C5 C4 Cl1 . . 120.9(3) ?
C3 C4 Cl1 . . 119.4(2) ?
O1 C5 C4 . . 116.0(3) ?
O1 C5 C6 . . 123.5(3) ?
C4 C5 C6 . . 120.5(3) ?
C5 C6 C1 . . 118.9(3) ?
C5 C6 H6 . . 120.5 ?
C1 C6 H6 . . 120.5 ?
O1 C7 H7A . . 109.5 ?
O1 C7 H7B . . 109.5 ?
H7A C7 H7B . . 109.5 ?
O1 C7 H7C . . 109.5 ?
H7A C7 H7C . . 109.5 ?
H7B C7 H7C . . 109.5 ?
O2 C8 N1 . . 122.9(3) ?
O2 C8 C9 . . 122.3(4) ?
N1 C8 C9 . . 114.8(3) ?
C8 C9 H9A . . 109.5 ?
C8 C9 H9B . . 109.5 ?
H9A C9 H9B . . 109.5 ?
C8 C9 H9C . . 109.5 ?
H9A C9 H9C . . 109.5 ?
H9B C9 H9C . . 109.5 ?
O3 C10 H10A . . 109.5 ?
O3 C10 H10B . . 109.5 ?
H10A C10 H10B . . 109.5 ?
O3 C10 H10C . . 109.5 ?
H10A C10 H10C . . 109.5 ?
H10B C10 H10C . . 109.5 ?
C13 O4 C20 . . 117.4(3) ?
C15 O6 C17 . . 118.0(3) ?
C18 N2 C11 . . 128.9(3) ?
C18 N2 H2A . . 118(2) ?
C11 N2 H2A . . 113(2) ?
C16 C11 N2 . . 124.6(3) ?
C16 C11 C12 . . 120.1(3) ?
N2 C11 C12 . . 115.3(3) ?
C13 C12 C11 . . 119.7(3) ?
C13 C12 H12 . . 120.2 ?
C11 C12 H12 . . 120.2 ?
O4 C13 C12 . . 123.9(3) ?
O4 C13 C14 . . 116.4(3) ?
C12 C13 C14 . . 119.7(3) ?
C15 C14 C13 . . 120.4(3) ?
C15 C14 Cl2 . . 119.9(2) ?
C13 C14 Cl2 . . 119.6(3) ?
O6 C15 C14 . . 115.7(3) ?
O6 C15 C16 . . 124.1(3) ?
C14 C15 C16 . . 120.1(3) ?
C11 C16 C15 . . 119.9(3) ?
C11 C16 H16 . . 120.1 ?
C15 C16 H16 . . 120.1 ?
O6 C17 H17A . . 109.5 ?
O6 C17 H17B . . 109.5 ?
H17A C17 H17B . . 109.5 ?
O6 C17 H17C . . 109.5 ?
H17A C17 H17C . . 109.5 ?
H17B C17 H17C . . 109.5 ?
O5 C18 N2 . . 123.9(3) ?
O5 C18 C19 . . 121.3(3) ?
N2 C18 C19 . . 114.8(3) ?
C18 C19 H19A . . 109.5 ?
C18 C19 H19B . . 109.5 ?
H19A C19 H19B . . 109.5 ?
C18 C19 H19C . . 109.5 ?
H19A C19 H19C . . 109.5 ?
H19B C19 H19C . . 109.5 ?
O4 C20 H20A . . 109.5 ?
O4 C20 H20B . . 109.5 ?
H20A C20 H20B . . 109.5 ?
O4 C20 H20C . . 109.5 ?
H20A C20 H20C . . 109.5 ?
H20B C20 H20C . . 109.5 ?
C23 O7 C30 . . 116.9(3) ?
C25 O9 C27 . . 117.2(3) ?
C28 N3 C21 . . 125.9(3) ?
C28 N3 H3A . . 117(2) ?
C21 N3 H3A . . 116(2) ?
C26 C21 C22 . . 120.9(3) ?
C26 C21 N3 . . 118.3(3) ?
C22 C21 N3 . . 120.7(3) ?
C23 C22 C21 . . 118.9(3) ?
C23 C22 H22 . . 120.6 ?
C21 C22 H22 . . 120.6 ?
O7 C23 C22 . . 122.9(3) ?
O7 C23 C24 . . 116.4(3) ?
C22 C23 C24 . . 120.7(3) ?
C23 C24 C25 . . 119.6(3) ?
C23 C24 Cl3 . . 119.8(2) ?
C25 C24 Cl3 . . 120.6(3) ?
O9 C25 C26 . . 123.8(3) ?
O9 C25 C24 . . 115.9(3) ?
C26 C25 C24 . . 120.2(3) ?
C21 C26 C25 . . 119.6(3) ?
C21 C26 H26 . . 120.2 ?
C25 C26 H26 . . 120.2 ?
O9 C27 H27A . . 109.5 ?
O9 C27 H27B . . 109.5 ?
H27A C27 H27B . . 109.5 ?
O9 C27 H27C . . 109.5 ?
H27A C27 H27C . . 109.5 ?
H27B C27 H27C . . 109.5 ?
O8 C28 N3 . . 122.8(3) ?
O8 C28 C29 . . 121.6(3) ?
N3 C28 C29 . . 115.6(3) ?
C28 C29 H29A . . 109.5 ?
C28 C29 H29B . . 109.5 ?
H29A C29 H29B . . 109.5 ?
C28 C29 H29C . . 109.5 ?
H29A C29 H29C . . 109.5 ?
H29B C29 H29C . . 109.5 ?
O7 C30 H30A . . 109.5 ?
O7 C30 H30B . . 109.5 ?
H30A C30 H30B . . 109.5 ?
O7 C30 H30C . . 109.5 ?
H30A C30 H30C . . 109.5 ?
H30B C30 H30C . . 109.5 ?
C33 O10 C40 . . 117.6(3) ?
C35 O12 C37 . . 117.2(3) ?
C38 N4 C31 . . 128.1(3) ?
C38 N4 H4A . . 112(3) ?
C31 N4 H4A . . 119(3) ?
C36 C31 C32 . . 121.1(3) ?
C36 C31 N4 . . 121.9(3) ?
C32 C31 N4 . . 117.0(3) ?
C31 C32 C33 . . 119.3(3) ?
C31 C32 H32 . . 120.4 ?
C33 C32 H32 . . 120.4 ?
O10 C33 C34 . . 116.6(3) ?
O10 C33 C32 . . 123.1(3) ?
C34 C33 C32 . . 120.2(3) ?
C33 C34 C35 . . 120.2(3) ?
C33 C34 Cl4 . . 120.7(3) ?
C35 C34 Cl4 . . 119.1(2) ?
O12 C35 C34 . . 117.0(3) ?
O12 C35 C36 . . 123.4(3) ?
C34 C35 C36 . . 119.7(3) ?
C31 C36 C35 . . 119.3(3) ?
C31 C36 H36 . . 120.3 ?
C35 C36 H36 . . 120.3 ?
O12 C37 H37A . . 109.5 ?
O12 C37 H37B . . 109.5 ?
H37A C37 H37B . . 109.5 ?
O12 C37 H37C . . 109.5 ?
H37A C37 H37C . . 109.5 ?
H37B C37 H37C . . 109.5 ?
O11 C38 N4 . . 124.3(3) ?
O11 C38 C39 . . 120.5(3) ?
N4 C38 C39 . . 115.1(3) ?
C38 C39 H39A . . 109.5 ?
C38 C39 H39B . . 109.5 ?
H39A C39 H39B . . 109.5 ?
C38 C39 H39C . . 109.5 ?
H39A C39 H39C . . 109.5 ?
H39B C39 H39C . . 109.5 ?
O10 C40 H40A . . 109.5 ?
O10 C40 H40B . . 109.5 ?
H40A C40 H40B . . 109.5 ?
O10 C40 H40C . . 109.5 ?
H40A C40 H40C . . 109.5 ?
H40B C40 H40C . . 109.5 ?

loop_
_geom_bond_atom_site_label_1
_geom_bond_atom_site_label_2
_geom_bond_site_symmetry_2
_geom_bond_distance
_geom_bond_publ_flag
Cl1 C4 . 1.729(3) ?
O1 C5 . 1.371(4) ?
O1 C7 . 1.412(5) ?
O2 C8 . 1.234(4) ?
O3 C3 . 1.363(4) ?
O3 C10 . 1.428(5) ?
N1 C8 . 1.351(5) ?
N1 C1 . 1.416(4) ?
N1 H1A . 0.85(4) ?
C1 C6 . 1.390(5) ?
C1 C2 . 1.392(4) ?
C2 C3 . 1.375(4) ?
C2 H2 . 0.9300 ?
C3 C4 . 1.393(5) ?
C4 C5 . 1.381(5) ?
C5 C6 . 1.385(5) ?
C6 H6 . 0.9300 ?
C7 H7A . 0.9600 ?
C7 H7B . 0.9600 ?
C7 H7C . 0.9600 ?
C8 C9 . 1.500(5) ?
C9 H9A . 0.9600 ?
C9 H9B . 0.9600 ?
C9 H9C . 0.9600 ?
C10 H10A . 0.9600 ?
C10 H10B . 0.9600 ?
C10 H10C . 0.9600 ?
Cl2 C14 . 1.741(3) ?
O4 C13 . 1.362(4) ?
O4 C20 . 1.428(4) ?
O5 C18 . 1.229(4) ?
O6 C15 . 1.359(4) ?
O6 C17 . 1.436(5) ?
N2 C18 . 1.351(4) ?
N2 C11 . 1.408(4) ?
N2 H2A . 0.895(18) ?
C11 C16 . 1.374(5) ?
C11 C12 . 1.411(5) ?
C12 C13 . 1.384(5) ?
C12 H12 . 0.9300 ?
C13 C14 . 1.388(4) ?
C14 C15 . 1.385(5) ?
C15 C16 . 1.390(5) ?
C16 H16 . 0.9300 ?
C17 H17A . 0.9600 ?
C17 H17B . 0.9600 ?
C17 H17C . 0.9600 ?
C18 C19 . 1.504(5) ?
C19 H19A . 0.9600 ?
C19 H19B . 0.9600 ?
C19 H19C . 0.9600 ?
C20 H20A . 0.9600 ?
C20 H20B . 0.9600 ?
C20 H20C . 0.9600 ?
Cl3 C24 . 1.729(3) ?
O7 C23 . 1.366(4) ?
O7 C30 . 1.417(4) ?
O8 C28 . 1.220(4) ?
O9 C25 . 1.372(4) ?
O9 C27 . 1.420(4) ?
N3 C28 . 1.361(4) ?
N3 C21 . 1.405(4) ?
N3 H3A . 0.86(3) ?
C21 C26 . 1.383(5) ?
C21 C22 . 1.394(4) ?
C22 C23 . 1.384(4) ?
C22 H22 . 0.9300 ?
C23 C24 . 1.389(5) ?
C24 C25 . 1.390(4) ?
C25 C26 . 1.384(4) ?
C26 H26 . 0.9300 ?
C27 H27A . 0.9600 ?
C27 H27B . 0.9600 ?
C27 H27C . 0.9600 ?
C28 C29 . 1.495(5) ?
C29 H29A . 0.9600 ?
C29 H29B . 0.9600 ?
C29 H29C . 0.9600 ?
C30 H30A . 0.9600 ?
C30 H30B . 0.9600 ?
C30 H30C . 0.9600 ?
Cl4 C34 . 1.729(3) ?
O10 C33 . 1.373(4) ?
O10 C40 . 1.418(5) ?
O11 C38 . 1.219(4) ?
O12 C35 . 1.369(4) ?
O12 C37 . 1.421(5) ?
N4 C38 . 1.341(4) ?
N4 C31 . 1.416(4) ?
N4 H4A . 0.84(4) ?
C31 C36 . 1.376(4) ?
C31 C32 . 1.385(5) ?
C32 C33 . 1.390(4) ?
C32 H32 . 0.9300 ?
C33 C34 . 1.375(5) ?
C34 C35 . 1.392(5) ?
C35 C36 . 1.397(4) ?
C36 H36 . 0.9300 ?
C37 H37A . 0.9600 ?
C37 H37B . 0.9600 ?
C37 H37C . 0.9600 ?
C38 C39 . 1.500(4) ?
C39 H39A . 0.9600 ?
C39 H39B . 0.9600 ?
C39 H39C . 0.9600 ?
C40 H40A . 0.9600 ?
C40 H40B . 0.9600 ?
C40 H40C . 0.9600 ?

loop_
_geom_hbond_atom_site_label_D
_geom_hbond_atom_site_label_H
_geom_hbond_atom_site_label_A
_geom_hbond_site_symmetry_A
_geom_hbond_distance_DH
_geom_hbond_distance_HA
_geom_hbond_distance_DA
_geom_hbond_angle_DHA
N3 H3A O11 2_646 0.86(3) 2.03(4) 2.886(4) 176(3)
N2 H2A O2 1_545 0.895(18) 1.993(19) 2.887(4) 178(3)
N1 H1A O8 2_556 0.85(4) 2.06(4) 2.906(4) 176(4)
N4 H4A O5 . 0.84(4) 2.10(4) 2.909(4) 163(3)
